data_7058627
loop_
_publ_author_name
'Mostaghimi, Farzin'
'Lork, Enno'
'Hong, Intek'
'Roemmele, Tracey L.'
'Boer\'e, Ren\'e T.'
'Mebs, Stefan'
'Beckmann, Jens'

_publ_section_title
;
 The reaction of phenoxatellurine with single-electron oxidizers revisited
;
_journal_issue 32
_journal_name_full 'New Journal of Chemistry'
_journal_page_first 12754
_journal_paper_doi 10.1039/C9NJ02401H
_journal_volume 43
_journal_year 2019
_chemical_formula_sum 'C62 H53 F24 N7 O4 Sb4 Te4'
_chemical_formula_weight 2413.51
_space_group_IT_number 2
_space_group_name_Hall '-P 1'
_space_group_name_H-M_alt 'P -1'
_symmetry_cell_setting triclinic
_symmetry_space_group_name_Hall '-P 1'
_symmetry_space_group_name_H-M 'P -1'
_atom_sites_solution_hydrogens geom
_atom_sites_solution_primary direct
_atom_sites_solution_secondary difmap
_audit_creation_method SHELXL-97
_audit_update_record
;
2019-02-04 deposited with the CCDC.    2019-07-17 downloaded from the CCDC.
;
_cell_angle_alpha 87.470(2)
_cell_angle_beta 89.732(2)
_cell_angle_gamma 84.874(2)
_cell_formula_units_Z 2
_cell_length_a 7.8579(4)
_cell_length_b 13.2378(7)
_cell_length_c 36.4138(18)
_cell_measurement_reflns_used 9969
_cell_measurement_temperature 100
_cell_measurement_theta_max 27.54
_cell_measurement_theta_min 2.33
_cell_volume 3769.0(3)
_computing_cell_refinement 'Bruker SAINT'
_computing_data_collection 'Bruker APEX2'
_computing_data_reduction 'Bruker SAINT'
_computing_molecular_graphics Diamond
_computing_publication_material WinGX
_computing_structure_refinement 'SHELXL-2013 (Sheldrick 2013)'
_computing_structure_solution 'SHELXS-97 (Sheldrick 2008)'
_diffrn_ambient_temperature 100
_diffrn_measured_fraction_theta_full 0.982
_diffrn_measured_fraction_theta_max 0.982
_diffrn_measurement_device_type 'Bruker Venture D8'
_diffrn_measurement_method '2\q/\w scans'
_diffrn_radiation_monochromator graphite
_diffrn_radiation_source 'fine-focus sealed tube'
_diffrn_radiation_type MoK\a
_diffrn_radiation_wavelength 0.71073
_diffrn_reflns_av_R_equivalents 0.0475
_diffrn_reflns_av_sigmaI/netI 0.0451
_diffrn_reflns_limit_h_max 10
_diffrn_reflns_limit_h_min -10
_diffrn_reflns_limit_k_max 17
_diffrn_reflns_limit_k_min -16
_diffrn_reflns_limit_l_max 47
_diffrn_reflns_limit_l_min -47
_diffrn_reflns_number 83412
_diffrn_reflns_theta_full 27.61
_diffrn_reflns_theta_max 27.61
_diffrn_reflns_theta_min 2.33
_exptl_absorpt_coefficient_mu 3.044
_exptl_absorpt_correction_T_max 0.7456
_exptl_absorpt_correction_T_min 0.5405
_exptl_absorpt_correction_type empirical
_exptl_absorpt_process_details 'SADABS (Bruker, 2000)'
_exptl_crystal_colour dark
_exptl_crystal_density_diffrn 2.127
_exptl_crystal_density_method 'not measured'
_exptl_crystal_description block
_exptl_crystal_F_000 2268
_exptl_crystal_size_max 0.07
_exptl_crystal_size_mid 0.06
_exptl_crystal_size_min 0.05
_refine_diff_density_max 2.105
_refine_diff_density_min -1.615
_refine_diff_density_rms 0.196
_refine_ls_extinction_method none
_refine_ls_goodness_of_fit_ref 1.098
_refine_ls_hydrogen_treatment constr
_refine_ls_matrix_type full
_refine_ls_number_parameters 948
_refine_ls_number_reflns 17186
_refine_ls_number_restraints 12
_refine_ls_restrained_S_all 1.097
_refine_ls_R_factor_all 0.0743
_refine_ls_R_factor_gt 0.0550
_refine_ls_shift/su_max 0.001
_refine_ls_shift/su_mean 0.000
_refine_ls_structure_factor_coef Fsqd
_refine_ls_weighting_details 'calc w=1/[\s^2^(Fo^2^)+(0.0265P)^2^+50.8090P] where P=(Fo^2^+2Fc^2^)/3'
_refine_ls_weighting_scheme calc
_refine_ls_wR_factor_gt 0.1139
_refine_ls_wR_factor_ref 0.1210
_reflns_number_gt 13959
_reflns_number_total 17186
_reflns_threshold_expression >2sigma(I)
_cod_data_source_file c9nj02401h2.cif
_cod_data_source_block shelxl_CCDC3
_cod_depositor_comments
;
The following automatic conversions were performed:

'_symmetry_cell_setting' value 'Triclinic' changed to 'triclinic'
according to
/home/data/users/saulius/crontab/automatic-downloads/rss-feeds/RSC/lib/dictionaries/cif_core.dic
dictionary named 'cif_core.dic' version 2.4.2 from 2011-04-26.

Automatic conversion script
Id: cif_fix_values 4973 2017-02-22 13:04:09Z antanas 

 Adding full bibliography for 7058624--7058628.cif.
;
_cod_original_sg_symbol_H-M P-1
_cod_database_code 7058627

loop_
_symmetry_equiv_pos_as_xyz
'x, y, z'
'-x, -y, -z'

loop_
_atom_site_label
_atom_site_type_symbol
_atom_site_fract_x
_atom_site_fract_y
_atom_site_fract_z
_atom_site_U_iso_or_equiv
_atom_site_adp_type
_atom_site_occupancy
_atom_site_symmetry_multiplicity
_atom_site_calc_flag
_atom_site_refinement_flags
C1 C -0.1359(10) 0.2567(7) 0.2192(2) 0.0328(19) Uani 1 1 d .
C2 C -0.1368(11) 0.2829(7) 0.2575(2) 0.038(2) Uani 1 1 d .
H2A H -0.1952 0.2328 0.2723 0.057 Uiso 1 1 calc R
H2B H -0.1968 0.3504 0.2599 0.057 Uiso 1 1 calc R
H2C H -0.0189 0.2832 0.2662 0.057 Uiso 1 1 calc R
C3 C -0.5275(9) 0.3804(6) 0.1687(2) 0.0269(16) Uani 1 1 d .
C4 C -0.4949(12) 0.4591(7) 0.1940(3) 0.044(2) Uani 1 1 d .
H4A H -0.3743 0.4723 0.1925 0.066 Uiso 1 1 calc R
H4B H -0.5220 0.4363 0.2191 0.066 Uiso 1 1 calc R
H4C H -0.5666 0.5215 0.1872 0.066 Uiso 1 1 calc R
C5 C 0.8925(9) -0.1342(7) 0.3089(2) 0.0327(19) Uani 1 1 d U
C6 C 0.9062(14) -0.0449(8) 0.2853(3) 0.051(3) Uani 1 1 d .
H6A H 0.8711 0.0158 0.2989 0.077 Uiso 1 1 calc R
H6B H 0.8320 -0.0473 0.2639 0.077 Uiso 1 1 calc R
H6C H 1.0249 -0.0426 0.2771 0.077 Uiso 1 1 calc R
C20 C 0.2659(9) 0.1798(6) 0.08169(19) 0.0234(15) Uani 1 1 d .
C21 C 0.2807(9) 0.0897(6) 0.0635(2) 0.0262(16) Uani 1 1 d .
C22 C 0.3614(9) 0.0857(7) 0.0293(2) 0.0295(17) Uani 1 1 d .
H22 H 0.3700 0.0244 0.0165 0.035 Uiso 1 1 calc R
C23 C 0.4284(10) 0.1703(8) 0.0140(2) 0.036(2) Uani 1 1 d .
H23 H 0.4824 0.1670 -0.0093 0.043 Uiso 1 1 calc R
C24 C 0.4185(9) 0.2601(7) 0.0322(2) 0.0327(19) Uani 1 1 d .
H24 H 0.4667 0.3178 0.0215 0.039 Uiso 1 1 calc R
C25 C 0.3377(9) 0.2653(6) 0.0660(2) 0.0286(17) Uani 1 1 d .
H25 H 0.3307 0.3268 0.0787 0.034 Uiso 1 1 calc R
C10 C 0.1114(9) 0.0402(6) 0.1364(2) 0.0244(15) Uani 1 1 d .
C11 C 0.1629(9) -0.0264(6) 0.1095(2) 0.0254(16) Uani 1 1 d .
C12 C 0.1548(11) -0.1304(7) 0.1155(2) 0.0343(19) Uani 1 1 d .
H12 H 0.1918 -0.1764 0.0972 0.041 Uiso 1 1 calc R
C13 C 0.0917(12) -0.1648(7) 0.1487(3) 0.041(2) Uani 1 1 d .
H13 H 0.0880 -0.2358 0.1533 0.050 Uiso 1 1 calc R
C14 C 0.0337(13) -0.0994(7) 0.1756(2) 0.042(2) Uani 1 1 d .
H14 H -0.0138 -0.1246 0.1979 0.051 Uiso 1 1 calc R
C15 C 0.0463(11) 0.0025(7) 0.1695(2) 0.0320(18) Uani 1 1 d .
H15 H 0.0102 0.0481 0.1879 0.038 Uiso 1 1 calc R
C40 C -0.1357(9) 0.2452(6) 0.0489(2) 0.0241(15) Uani 1 1 d .
C41 C -0.1231(9) 0.1545(6) 0.0314(2) 0.0259(16) Uani 1 1 d .
C42 C -0.0689(10) 0.1501(7) -0.0048(2) 0.0313(18) Uani 1 1 d .
H42 H -0.0601 0.0877 -0.0169 0.038 Uiso 1 1 calc R
C43 C -0.0276(10) 0.2393(7) -0.0231(2) 0.0338(19) Uani 1 1 d .
H43 H 0.0131 0.2368 -0.0477 0.041 Uiso 1 1 calc R
C44 C -0.0444(11) 0.3316(8) -0.0063(3) 0.042(2) Uani 1 1 d .
H44 H -0.0185 0.3921 -0.0193 0.050 Uiso 1 1 calc R
C45 C -0.0992(11) 0.3341(7) 0.0296(2) 0.0338(19) Uani 1 1 d .
H45 H -0.1124 0.3970 0.0414 0.041 Uiso 1 1 calc R
C30 C -0.2840(8) 0.1103(6) 0.1060(2) 0.0226(15) Uani 1 1 d .
C31 C -0.2455(9) 0.0423(6) 0.0783(2) 0.0236(15) Uani 1 1 d .
C32 C -0.2971(10) -0.0561(6) 0.0818(2) 0.0265(16) Uani 1 1 d .
H32 H -0.2709 -0.1029 0.0631 0.032 Uiso 1 1 calc R
C33 C -0.3867(9) -0.0845(6) 0.1128(2) 0.0295(17) Uani 1 1 d .
H33 H -0.4218 -0.1513 0.1153 0.035 Uiso 1 1 calc R
C34 C -0.4259(9) -0.0167(6) 0.1403(2) 0.0284(17) Uani 1 1 d .
H34 H -0.4873 -0.0375 0.1614 0.034 Uiso 1 1 calc R
C35 C -0.3768(9) 0.0796(6) 0.1371(2) 0.0245(16) Uani 1 1 d .
H35 H -0.4052 0.1258 0.1558 0.029 Uiso 1 1 calc R
C60 C 0.7039(8) -0.4123(6) 0.37747(19) 0.0198(14) Uani 1 1 d .
C61 C 0.7252(8) -0.4708(6) 0.4098(2) 0.0225(15) Uani 1 1 d .
C62 C 0.8259(9) -0.5629(6) 0.4100(2) 0.0293(17) Uani 1 1 d .
H62 H 0.8417 -0.6033 0.4322 0.035 Uiso 1 1 calc R
C63 C 0.9028(10) -0.5956(6) 0.3779(2) 0.0318(18) Uani 1 1 d .
H63 H 0.9701 -0.6589 0.3781 0.038 Uiso 1 1 calc R
C64 C 0.8827(9) -0.5369(6) 0.3454(2) 0.0287(17) Uani 1 1 d .
H64 H 0.9377 -0.5596 0.3236 0.034 Uiso 1 1 calc R
C65 C 0.7816(9) -0.4446(6) 0.3448(2) 0.0239(15) Uani 1 1 d .
H65 H 0.7659 -0.4043 0.3226 0.029 Uiso 1 1 calc R
C50 C 0.5093(8) -0.2782(6) 0.4300(2) 0.0239(16) Uani 1 1 d .
C51 C 0.5645(9) -0.3609(6) 0.4532(2) 0.0226(15) Uani 1 1 d .
C52 C 0.5261(10) -0.3602(7) 0.4906(2) 0.0306(18) Uani 1 1 d .
H52 H 0.5646 -0.4164 0.5065 0.037 Uiso 1 1 calc R
C53 C 0.4324(10) -0.2778(7) 0.5044(2) 0.0330(19) Uani 1 1 d .
H53 H 0.4061 -0.2777 0.5298 0.040 Uiso 1 1 calc R
C54 C 0.3752(11) -0.1946(7) 0.4817(2) 0.0348(19) Uani 1 1 d .
H54 H 0.3094 -0.1383 0.4914 0.042 Uiso 1 1 calc R
C55 C 0.4158(10) -0.1952(6) 0.4447(2) 0.0296(17) Uani 1 1 d .
H55 H 0.3794 -0.1381 0.4290 0.036 Uiso 1 1 calc R
C80 C 0.3277(9) -0.4814(5) 0.34757(19) 0.0202(14) Uani 1 1 d .
C81 C 0.3463(8) -0.5411(6) 0.3806(2) 0.0219(15) Uani 1 1 d .
C82 C 0.4158(9) -0.6410(6) 0.3803(2) 0.0273(16) Uani 1 1 d .
H82 H 0.4310 -0.6805 0.4027 0.033 Uiso 1 1 calc R
C83 C 0.4627(10) -0.6826(6) 0.3473(2) 0.0314(18) Uani 1 1 d .
H83 H 0.5100 -0.7512 0.3471 0.038 Uiso 1 1 calc R
C84 C 0.4417(10) -0.6257(7) 0.3143(2) 0.0339(19) Uani 1 1 d .
H84 H 0.4736 -0.6553 0.2917 0.041 Uiso 1 1 calc R
C85 C 0.3741(9) -0.5257(6) 0.3147(2) 0.0292(17) Uani 1 1 d .
H85 H 0.3591 -0.4868 0.2922 0.035 Uiso 1 1 calc R
C70 C 0.1391(8) -0.3453(6) 0.40005(18) 0.0204(14) Uani 1 1 d .
C71 C 0.1886(8) -0.4280(6) 0.42281(19) 0.0204(14) Uani 1 1 d .
C72 C 0.1228(10) -0.4333(6) 0.4588(2) 0.0277(17) Uani 1 1 d .
H72 H 0.1549 -0.4905 0.4747 0.033 Uiso 1 1 calc R
C73 C 0.0122(9) -0.3556(7) 0.4708(2) 0.0310(18) Uani 1 1 d .
H73 H -0.0308 -0.3590 0.4952 0.037 Uiso 1 1 calc R
C74 C -0.0377(9) -0.2723(7) 0.4478(2) 0.0300(18) Uani 1 1 d .
H74 H -0.1147 -0.2192 0.4565 0.036 Uiso 1 1 calc R
C75 C 0.0243(9) -0.2663(6) 0.4122(2) 0.0258(16) Uani 1 1 d .
H75 H -0.0103 -0.2096 0.3963 0.031 Uiso 1 1 calc R
C90 C 0.4964(10) -0.2643(6) 0.2590(2) 0.0303(18) Uani 1 1 d .
C91 C 0.4932(12) -0.2307(8) 0.2206(2) 0.042(2) Uani 1 1 d .
H91A H 0.5276 -0.2884 0.2055 0.063 Uiso 1 1 calc R
H91B H 0.5725 -0.1782 0.2166 0.063 Uiso 1 1 calc R
H91C H 0.3773 -0.2028 0.2139 0.063 Uiso 1 1 calc R
C92 C 0.2358(9) -0.0194(6) 0.3584(2) 0.0242(16) Uani 1 1 d .
C93 C 0.2013(11) 0.0900(7) 0.3549(2) 0.0358(19) Uani 1 1 d .
H93A H 0.0870 0.1071 0.3445 0.054 Uiso 1 1 calc R
H93B H 0.2866 0.1181 0.3386 0.054 Uiso 1 1 calc R
H93C H 0.2071 0.1187 0.3791 0.054 Uiso 1 1 calc R
C94 C 1.1849(11) 0.1937(8) 0.4560(2) 0.0346(19) Uani 1 1 d .
C95 C 1.2245(13) 0.0874(8) 0.4672(3) 0.051(3) Uani 1 1 d .
H95A H 1.3469 0.0747 0.4725 0.077 Uiso 1 1 calc R
H95B H 1.1943 0.0446 0.4474 0.077 Uiso 1 1 calc R
H95C H 1.1588 0.0712 0.4893 0.077 Uiso 1 1 calc R
C96 C -0.0661(10) 0.5150(7) -0.1110(2) 0.0333(19) Uani 1 1 d .
C97 C -0.0774(12) 0.4061(7) -0.1157(3) 0.039(2) Uani 1 1 d .
H97A H -0.1159 0.3744 -0.0927 0.059 Uiso 1 1 calc R
H97B H 0.0353 0.3741 -0.1223 0.059 Uiso 1 1 calc R
H97C H -0.1590 0.3973 -0.1353 0.059 Uiso 1 1 calc R
O1 O 0.2231(7) -0.0007(4) 0.07470(15) 0.0327(13) Uani 1 1 d .
O2 O -0.1541(7) 0.0613(4) 0.04661(16) 0.0343(13) Uani 1 1 d .
O3 O 0.6576(6) -0.4480(4) 0.44372(15) 0.0287(12) Uani 1 1 d .
O4 O 0.3081(7) -0.5067(4) 0.41530(14) 0.0277(12) Uani 1 1 d .
F1 F -0.9208(8) 0.6116(6) 0.27644(16) 0.0647(18) Uani 1 1 d .
F2 F -1.2073(7) 0.5429(4) 0.25484(15) 0.0483(14) Uani 1 1 d .
F3 F -0.9055(11) 0.4617(6) 0.2329(3) 0.115(4) Uani 1 1 d .
F4 F -0.8240(7) 0.6376(5) 0.20739(17) 0.0635(18) Uani 1 1 d .
F5 F -1.1163(13) 0.5734(13) 0.18724(19) 0.198(8) Uani 1 1 d .
F6 F -1.1174(8) 0.7224(6) 0.2312(3) 0.100(3) Uani 1 1 d .
F7 F 0.3352(11) -0.0217(6) 0.2554(2) 0.090(2) Uani 1 1 d .
F8 F 0.6174(7) 0.0431(6) 0.22747(14) 0.067(2) Uani 1 1 d .
F9 F 0.3214(7) 0.1161(5) 0.20124(13) 0.0488(14) Uani 1 1 d .
F10 F 0.4958(9) 0.2309(5) 0.24027(17) 0.0691(19) Uani 1 1 d .
F11 F 0.2157(7) 0.1611(6) 0.26811(17) 0.0676(19) Uani 1 1 d .
F12 F 0.5191(8) 0.0948(7) 0.29455(14) 0.079(2) Uani 1 1 d .
F13 F -0.5285(8) 0.6439(5) 0.12363(15) 0.0546(15) Uani 1 1 d .
F14 F -0.6057(8) 0.5109(5) 0.07530(18) 0.0619(17) Uani 1 1 d .
F15 F -0.2994(8) 0.4988(5) 0.1030(2) 0.082(2) Uani 1 1 d .
F16 F -0.3467(9) 0.5627(5) 0.0338(2) 0.077(2) Uani 1 1 d .
F17 F -0.2727(7) 0.6930(5) 0.08213(19) 0.0607(17) Uani 1 1 d .
F18 F -0.5827(7) 0.7055(5) 0.05598(18) 0.0595(16) Uani 1 1 d .
F19 F -0.2153(8) 0.0991(6) 0.36178(17) 0.071(2) Uani 1 1 d .
F20 F -0.4888(7) 0.1177(6) 0.4054(2) 0.076(2) Uani 1 1 d .
F21 F -0.1959(10) 0.1707(6) 0.4273(2) 0.087(2) Uiso 1 1 d .
F22 F -0.3399(12) -0.0636(6) 0.3922(2) 0.102(3) Uani 1 1 d .
F23 F -0.0504(8) -0.0107(6) 0.4145(2) 0.075(2) Uani 1 1 d .
F24 F -0.3268(8) 0.0102(5) 0.45646(15) 0.0635(17) Uani 1 1 d .
Sb1 Sb -1.01492(7) 0.59022(5) 0.231401(15) 0.03859(15) Uani 1 1 d .
Sb2 Sb 0.41726(7) 0.10333(5) 0.248192(14) 0.03227(13) Uani 1 1 d .
Sb3 Sb -0.44239(7) 0.60138(4) 0.078518(17) 0.03552(14) Uani 1 1 d .
Sb4 Sb -0.26896(6) 0.05398(4) 0.409376(14) 0.02483(11) Uani 1 1 d .
Te1 Te 0.14030(6) 0.19444(4) 0.131703(12) 0.02145(11) Uani 1 1 d .
Te2 Te -0.20042(6) 0.25449(4) 0.103954(13) 0.02274(11) Uani 1 1 d .
Te3 Te 0.56631(6) -0.27018(4) 0.374204(13) 0.02077(10) Uani 1 1 d .
Te4 Te 0.24372(5) -0.32996(4) 0.347774(12) 0.02026(10) Uani 1 1 d .
N1 N -0.1346(9) 0.2347(6) 0.1897(2) 0.0363(17) Uani 1 1 d .
N2 N -0.5520(8) 0.3201(5) 0.1491(2) 0.0321(15) Uani 1 1 d .
N3 N 0.8835(8) -0.2053(6) 0.3276(2) 0.0344(16) Uani 1 1 d .
N4 N 0.4976(9) -0.2919(6) 0.2892(2) 0.0385(17) Uani 1 1 d .
N5 N 0.2619(9) -0.1054(6) 0.3618(2) 0.0348(16) Uani 1 1 d .
N6 N 1.1550(10) 0.2767(7) 0.4479(2) 0.045(2) Uani 1 1 d .
N7 N -0.0588(10) 0.5968(6) -0.1074(2) 0.0426(19) Uani 1 1 d .

loop_
_atom_site_aniso_label
_atom_site_aniso_U_11
_atom_site_aniso_U_22
_atom_site_aniso_U_33
_atom_site_aniso_U_23
_atom_site_aniso_U_13
_atom_site_aniso_U_12
C1 0.021(4) 0.041(5) 0.037(5) -0.009(4) 0.005(3) -0.002(3)
C2 0.034(5) 0.046(6) 0.034(5) -0.010(4) 0.005(4) -0.002(4)
C3 0.020(3) 0.032(5) 0.029(4) 0.002(3) 0.004(3) -0.006(3)
C4 0.046(5) 0.041(6) 0.045(5) -0.011(4) -0.006(4) -0.003(4)
C5 0.012(3) 0.050(6) 0.036(4) -0.005(4) -0.002(3) 0.001(3)
C6 0.057(6) 0.051(7) 0.044(6) 0.011(5) -0.006(5) -0.002(5)
C20 0.015(3) 0.032(4) 0.023(4) 0.000(3) 0.000(3) -0.001(3)
C21 0.018(3) 0.038(5) 0.023(4) -0.005(3) -0.001(3) -0.004(3)
C22 0.023(4) 0.040(5) 0.026(4) -0.008(3) 0.002(3) -0.001(3)
C23 0.020(4) 0.065(7) 0.022(4) 0.000(4) 0.002(3) 0.004(4)
C24 0.020(4) 0.049(6) 0.027(4) 0.014(4) 0.001(3) -0.002(3)
C25 0.018(3) 0.032(5) 0.035(4) 0.004(3) 0.004(3) -0.002(3)
C10 0.023(4) 0.024(4) 0.026(4) -0.002(3) -0.001(3) -0.002(3)
C11 0.018(3) 0.032(5) 0.026(4) -0.004(3) 0.000(3) -0.005(3)
C12 0.035(4) 0.031(5) 0.038(5) -0.015(4) -0.005(3) 0.000(4)
C13 0.056(6) 0.027(5) 0.041(5) 0.001(4) -0.004(4) -0.004(4)
C14 0.060(6) 0.035(5) 0.032(5) 0.013(4) -0.001(4) -0.010(4)
C15 0.039(5) 0.032(5) 0.026(4) -0.002(3) 0.001(3) -0.006(4)
C40 0.017(3) 0.025(4) 0.030(4) 0.003(3) -0.001(3) -0.002(3)
C41 0.016(3) 0.030(5) 0.031(4) 0.003(3) 0.001(3) 0.000(3)
C42 0.027(4) 0.036(5) 0.030(4) 0.000(4) -0.001(3) 0.004(3)
C43 0.028(4) 0.047(6) 0.024(4) 0.005(4) 0.000(3) 0.003(4)
C44 0.039(5) 0.049(6) 0.039(5) 0.004(4) -0.005(4) -0.016(4)
C45 0.037(5) 0.034(5) 0.030(4) 0.006(4) -0.001(3) -0.007(4)
C30 0.010(3) 0.027(4) 0.032(4) -0.001(3) 0.002(3) -0.006(3)
C31 0.023(4) 0.022(4) 0.025(4) 0.001(3) 0.000(3) 0.000(3)
C32 0.028(4) 0.023(4) 0.029(4) -0.002(3) -0.003(3) -0.002(3)
C33 0.025(4) 0.024(4) 0.041(5) 0.003(3) -0.002(3) -0.010(3)
C34 0.025(4) 0.031(5) 0.030(4) 0.004(3) 0.000(3) -0.006(3)
C35 0.019(3) 0.028(4) 0.026(4) -0.001(3) 0.000(3) -0.003(3)
C60 0.012(3) 0.024(4) 0.024(3) -0.007(3) -0.002(2) 0.002(3)
C61 0.015(3) 0.024(4) 0.029(4) -0.007(3) -0.001(3) -0.005(3)
C62 0.023(4) 0.029(5) 0.035(4) 0.000(3) -0.003(3) 0.000(3)
C63 0.025(4) 0.024(4) 0.046(5) -0.011(4) -0.004(3) 0.005(3)
C64 0.024(4) 0.028(5) 0.035(4) -0.011(3) -0.001(3) -0.005(3)
C65 0.018(3) 0.026(4) 0.028(4) -0.007(3) -0.003(3) -0.001(3)
C50 0.010(3) 0.036(5) 0.027(4) -0.010(3) -0.002(3) -0.006(3)
C51 0.019(3) 0.022(4) 0.027(4) 0.001(3) -0.001(3) -0.005(3)
C52 0.023(4) 0.039(5) 0.030(4) -0.001(4) -0.006(3) -0.005(3)
C53 0.032(4) 0.044(5) 0.024(4) -0.007(4) -0.002(3) -0.008(4)
C54 0.036(4) 0.038(5) 0.032(4) -0.015(4) 0.000(3) -0.003(4)
C55 0.040(4) 0.020(4) 0.029(4) -0.005(3) -0.002(3) -0.001(3)
C80 0.020(3) 0.014(4) 0.026(4) 0.002(3) -0.002(3) -0.004(3)
C81 0.015(3) 0.024(4) 0.028(4) -0.008(3) 0.000(3) -0.007(3)
C82 0.025(4) 0.019(4) 0.038(4) 0.002(3) 0.004(3) -0.005(3)
C83 0.030(4) 0.019(4) 0.045(5) -0.005(4) 0.002(3) -0.004(3)
C84 0.035(4) 0.033(5) 0.035(4) -0.013(4) 0.003(3) -0.005(4)
C85 0.023(4) 0.034(5) 0.032(4) -0.006(3) 0.001(3) -0.005(3)
C70 0.018(3) 0.027(4) 0.018(3) -0.004(3) 0.004(2) -0.005(3)
C71 0.016(3) 0.026(4) 0.020(3) -0.004(3) 0.000(3) -0.004(3)
C72 0.031(4) 0.028(4) 0.024(4) -0.001(3) 0.002(3) -0.008(3)
C73 0.023(4) 0.046(5) 0.026(4) -0.008(4) 0.006(3) -0.009(3)
C74 0.022(4) 0.040(5) 0.028(4) -0.013(4) 0.007(3) -0.004(3)
C75 0.013(3) 0.031(4) 0.034(4) -0.006(3) 0.002(3) -0.005(3)
C90 0.023(4) 0.027(5) 0.041(5) -0.002(4) 0.007(3) -0.002(3)
C91 0.038(5) 0.055(6) 0.033(5) 0.008(4) 0.000(4) -0.012(4)
C92 0.018(3) 0.032(5) 0.022(4) 0.003(3) 0.003(3) -0.001(3)
C93 0.044(5) 0.032(5) 0.031(4) 0.003(4) 0.006(4) -0.004(4)
C94 0.037(5) 0.047(6) 0.020(4) -0.002(4) 0.002(3) 0.000(4)
C95 0.044(6) 0.057(7) 0.052(6) 0.004(5) 0.005(5) -0.002(5)
C96 0.030(4) 0.041(6) 0.030(4) 0.000(4) 0.000(3) -0.004(4)
C97 0.039(5) 0.030(5) 0.051(5) -0.006(4) -0.001(4) -0.007(4)
O1 0.033(3) 0.033(3) 0.033(3) -0.013(3) 0.009(2) -0.010(2)
O2 0.042(3) 0.024(3) 0.037(3) -0.003(2) 0.018(3) -0.004(2)
O3 0.023(3) 0.030(3) 0.033(3) 0.001(2) 0.004(2) 0.000(2)
O4 0.030(3) 0.029(3) 0.023(3) 0.001(2) 0.001(2) 0.003(2)
F1 0.057(4) 0.096(5) 0.041(3) -0.011(3) -0.019(3) -0.006(3)
F2 0.042(3) 0.058(4) 0.047(3) -0.004(3) 0.016(2) -0.015(3)
F3 0.104(6) 0.052(5) 0.196(10) -0.048(5) 0.091(7) -0.022(4)
F4 0.037(3) 0.094(5) 0.061(4) 0.012(3) 0.008(3) -0.025(3)
F5 0.125(8) 0.47(2) 0.023(4) -0.026(7) 0.002(4) -0.186(12)
F6 0.040(4) 0.077(5) 0.173(8) 0.077(5) 0.013(4) 0.012(3)
F7 0.127(7) 0.058(5) 0.086(5) 0.020(4) 0.013(5) -0.032(4)
F8 0.046(3) 0.122(6) 0.027(3) -0.007(3) 0.004(2) 0.030(4)
F9 0.047(3) 0.072(4) 0.029(3) 0.001(3) -0.012(2) -0.012(3)
F10 0.088(5) 0.075(5) 0.052(4) -0.028(3) 0.014(3) -0.041(4)
F11 0.035(3) 0.105(6) 0.057(4) 0.016(4) 0.014(3) 0.022(3)
F12 0.047(3) 0.164(8) 0.021(3) -0.010(4) -0.002(2) 0.029(4)
F13 0.057(4) 0.063(4) 0.045(3) -0.004(3) 0.005(3) -0.013(3)
F14 0.057(4) 0.053(4) 0.080(4) -0.009(3) 0.016(3) -0.029(3)
F15 0.052(4) 0.052(4) 0.135(7) 0.037(4) -0.002(4) 0.010(3)
F16 0.084(5) 0.065(5) 0.080(5) -0.009(4) 0.042(4) -0.003(4)
F17 0.040(3) 0.052(4) 0.090(5) 0.008(3) 0.012(3) -0.013(3)
F18 0.045(3) 0.056(4) 0.073(4) 0.020(3) 0.005(3) 0.010(3)
F19 0.059(4) 0.109(6) 0.045(3) 0.017(4) 0.006(3) -0.020(4)
F20 0.030(3) 0.101(6) 0.090(5) 0.037(4) 0.005(3) 0.015(3)
F22 0.135(7) 0.074(5) 0.114(6) -0.053(5) 0.048(5) -0.074(5)
F23 0.041(3) 0.090(5) 0.084(5) 0.032(4) 0.016(3) 0.022(3)
F24 0.071(4) 0.085(5) 0.033(3) 0.007(3) 0.005(3) 0.001(4)
Sb1 0.0322(3) 0.0613(4) 0.0247(3) -0.0004(3) -0.0008(2) -0.0180(3)
Sb2 0.0240(3) 0.0521(4) 0.0207(2) -0.0018(2) -0.00055(19) -0.0034(2)
Sb3 0.0319(3) 0.0235(3) 0.0503(4) 0.0053(3) 0.0116(2) -0.0011(2)
Sb4 0.0253(2) 0.0237(3) 0.0261(3) -0.0044(2) -0.00096(19) -0.0038(2)
Te1 0.0193(2) 0.0256(3) 0.0207(2) -0.00414(19) 0.00282(17) -0.00781(18)
Te2 0.0179(2) 0.0204(3) 0.0302(2) -0.00224(19) 0.00702(18) -0.00262(18)
Te3 0.0165(2) 0.0203(3) 0.0260(2) -0.00228(19) 0.00365(17) -0.00373(17)
Te4 0.0154(2) 0.0248(3) 0.0202(2) -0.00181(18) 0.00038(16) 0.00060(17)
N1 0.032(4) 0.044(5) 0.034(4) -0.006(3) 0.011(3) -0.008(3)
N2 0.025(3) 0.034(4) 0.040(4) -0.003(3) 0.004(3) -0.010(3)
N3 0.027(4) 0.039(5) 0.036(4) 0.002(3) 0.003(3) -0.002(3)
N4 0.034(4) 0.048(5) 0.031(4) 0.000(3) 0.008(3) 0.005(3)
N5 0.031(4) 0.036(5) 0.038(4) -0.005(3) 0.004(3) -0.001(3)
N6 0.037(4) 0.060(6) 0.037(4) -0.005(4) 0.005(3) 0.002(4)
N7 0.040(4) 0.025(4) 0.064(5) 0.000(4) 0.018(4) -0.010(3)

loop_
_atom_type_symbol
_atom_type_description
_atom_type_scat_dispersion_real
_atom_type_scat_dispersion_imag
_atom_type_scat_source
C C 0.0033 0.0016 'International Tables Vol C Tables 4.2.6.8 and 6.1.1.4'
O O 0.0106 0.0060 'International Tables Vol C Tables 4.2.6.8 and 6.1.1.4'
F F 0.0171 0.0103 'International Tables Vol C Tables 4.2.6.8 and 6.1.1.4'
Sb Sb -0.5866 1.5461 'International Tables Vol C Tables 4.2.6.8 and 6.1.1.4'
Te Te -0.5308 1.6751 'International Tables Vol C Tables 4.2.6.8 and 6.1.1.4'
N N 0.0061 0.0033 'International Tables Vol C Tables 4.2.6.8 and 6.1.1.4'
H H 0.0000 0.0000 'International Tables Vol C Tables 4.2.6.8 and 6.1.1.4'

loop_
_geom_angle_atom_site_label_1
_geom_angle_atom_site_label_2
_geom_angle_atom_site_label_3
_geom_angle
N1 C1 C2 178.9(10)
N2 C3 C4 179.6(9)
N3 C5 C6 179.3(9)
C21 C20 C25 119.5(7)
C21 C20 Te1 122.4(6)
C25 C20 Te1 118.1(6)
O1 C21 C20 127.8(7)
O1 C21 C22 112.6(7)
C20 C21 C22 119.7(7)
C23 C22 C21 120.1(8)
C22 C23 C24 121.0(7)
C23 C24 C25 119.5(8)
C24 C25 C20 120.2(8)
C11 C10 C15 119.3(7)
C11 C10 Te1 123.2(6)
C15 C10 Te1 117.4(6)
C10 C11 O1 126.4(7)
C10 C11 C12 120.6(7)
O1 C11 C12 113.0(7)
C13 C12 C11 118.3(8)
C12 C13 C14 122.2(9)
C15 C14 C13 118.5(8)
C14 C15 C10 121.0(8)
C41 C40 C45 119.8(7)
C41 C40 Te2 122.2(6)
C45 C40 Te2 117.9(6)
O2 C41 C40 126.6(7)
O2 C41 C42 112.7(7)
C40 C41 C42 120.6(7)
C41 C42 C43 118.5(8)
C44 C43 C42 121.6(8)
C45 C44 C43 118.8(9)
C44 C45 C40 120.6(9)
C31 C30 C35 119.6(7)
C31 C30 Te2 121.9(5)
C35 C30 Te2 118.5(6)
O2 C31 C30 126.0(7)
O2 C31 C32 114.1(7)
C30 C31 C32 119.8(7)
C33 C32 C31 119.2(7)
C32 C33 C34 120.9(7)
C35 C34 C33 120.4(7)
C34 C35 C30 120.0(7)
C61 C60 C65 120.9(7)
C61 C60 Te3 123.3(5)
C65 C60 Te3 115.8(5)
O3 C61 C60 126.9(7)
O3 C61 C62 113.4(7)
C60 C61 C62 119.7(7)
C63 C62 C61 119.9(8)
C62 C63 C64 120.7(7)
C63 C64 C65 119.9(7)
C64 C65 C60 118.9(7)
C51 C50 C55 119.3(7)
C51 C50 Te3 122.9(5)
C55 C50 Te3 117.7(6)
O3 C51 C50 127.3(7)
O3 C51 C52 112.6(7)
C50 C51 C52 120.1(7)
C53 C52 C51 119.5(8)
C52 C53 C54 121.3(8)
C55 C54 C53 118.9(8)
C54 C55 C50 120.9(8)
C85 C80 C81 118.7(7)
C85 C80 Te4 120.0(6)
C81 C80 Te4 121.2(5)
C82 C81 O4 114.3(7)
C82 C81 C80 120.5(7)
O4 C81 C80 125.0(7)
C83 C82 C81 119.4(8)
C82 C83 C84 121.1(8)
C85 C84 C83 119.3(8)
C84 C85 C80 120.9(8)
C71 C70 C75 120.9(6)
C71 C70 Te4 120.7(5)
C75 C70 Te4 118.4(6)
C70 C71 O4 126.8(6)
C70 C71 C72 119.3(7)
O4 C71 C72 113.8(7)
C73 C72 C71 119.8(8)
C72 C73 C74 120.9(7)
C73 C74 C75 120.1(7)
C74 C75 C70 119.0(8)
N4 C90 C91 179.0(10)
N5 C92 C93 178.9(8)
N6 C94 C95 178.7(10)
N7 C96 C97 179.5(11)
C21 O1 C11 126.5(6)
C41 O2 C31 126.9(6)
C51 O3 C61 127.7(6)
C71 O4 C81 125.0(6)
F5 Sb1 F3 93.0(7)
F5 Sb1 F1 177.3(5)
F3 Sb1 F1 89.4(4)
F5 Sb1 F6 89.4(6)
F3 Sb1 F6 177.3(4)
F1 Sb1 F6 88.2(4)
F5 Sb1 F4 90.8(3)
F3 Sb1 F4 89.0(3)
F1 Sb1 F4 90.4(3)
F6 Sb1 F4 89.7(3)
F5 Sb1 F2 88.5(3)
F3 Sb1 F2 91.2(3)
F1 Sb1 F2 90.3(3)
F6 Sb1 F2 90.2(3)
F4 Sb1 F2 179.3(3)
F7 Sb2 F11 88.5(4)
F7 Sb2 F10 178.7(4)
F11 Sb2 F10 90.7(3)
F7 Sb2 F12 92.1(4)
F11 Sb2 F12 90.2(3)
F10 Sb2 F12 89.0(3)
F7 Sb2 F9 90.2(3)
F11 Sb2 F9 90.6(3)
F10 Sb2 F9 88.7(3)
F12 Sb2 F9 177.6(3)
F7 Sb2 F8 90.5(4)
F11 Sb2 F8 178.6(3)
F10 Sb2 F8 90.3(3)
F12 Sb2 F8 90.7(2)
F9 Sb2 F8 88.5(2)
F14 Sb3 F18 92.3(3)
F14 Sb3 F13 91.5(3)
F18 Sb3 F13 88.2(3)
F14 Sb3 F16 91.4(3)
F18 Sb3 F16 92.1(3)
F13 Sb3 F16 177.0(3)
F14 Sb3 F15 88.8(3)
F18 Sb3 F15 177.7(4)
F13 Sb3 F15 89.9(3)
F16 Sb3 F15 89.8(4)
F14 Sb3 F17 179.2(3)
F18 Sb3 F17 88.4(3)
F13 Sb3 F17 88.5(3)
F16 Sb3 F17 88.6(3)
F15 Sb3 F17 90.4(3)
F22 Sb4 F21 179.0(4)
F22 Sb4 F24 88.8(3)
F21 Sb4 F24 90.4(3)
F22 Sb4 F23 88.8(4)
F21 Sb4 F23 90.5(4)
F24 Sb4 F23 91.3(3)
F22 Sb4 F20 91.2(4)
F21 Sb4 F20 89.5(4)
F24 Sb4 F20 87.4(3)
F23 Sb4 F20 178.6(3)
F22 Sb4 F19 91.1(4)
F21 Sb4 F19 89.7(3)
F24 Sb4 F19 178.8(3)
F23 Sb4 F19 89.9(3)
F20 Sb4 F19 91.5(3)
C10 Te1 C20 92.0(3)
C10 Te1 Te2 95.9(2)
C20 Te1 Te2 98.38(19)
C30 Te2 C40 92.1(3)
C30 Te2 Te1 96.35(19)
C40 Te2 Te1 95.64(19)
C50 Te3 C60 91.8(3)
C50 Te3 Te4 97.33(18)
C60 Te3 Te4 99.01(18)
C80 Te4 C70 92.4(3)
C80 Te4 Te3 93.94(19)
C70 Te4 Te3 94.17(19)

loop_
_geom_bond_atom_site_label_1
_geom_bond_atom_site_label_2
_geom_bond_distance
C1 N1 1.126(10)
C1 C2 1.451(11)
C3 N2 1.124(10)
C3 C4 1.460(12)
C5 N3 1.144(11)
C5 C6 1.442(13)
C20 C21 1.386(11)
C20 C25 1.407(11)
C20 Te1 2.076(7)
C21 O1 1.362(10)
C21 C22 1.397(10)
C22 C23 1.373(12)
C23 C24 1.380(13)
C24 C25 1.386(11)
C10 C11 1.381(10)
C10 C15 1.396(11)
C10 Te1 2.074(8)
C11 O1 1.389(9)
C11 C12 1.392(12)
C12 C13 1.379(13)
C13 C14 1.385(13)
C14 C15 1.370(12)
C40 C41 1.378(11)
C40 C45 1.395(11)
C40 Te2 2.073(7)
C41 O2 1.371(9)
C41 C42 1.386(11)
C42 C43 1.394(12)
C43 C44 1.386(13)
C44 C45 1.375(12)
C30 C31 1.398(10)
C30 C35 1.407(10)
C30 Te2 2.071(7)
C31 O2 1.381(9)
C31 C32 1.400(11)
C32 C33 1.383(11)
C33 C34 1.389(11)
C34 C35 1.364(11)
C60 C61 1.382(10)
C60 C65 1.401(10)
C60 Te3 2.084(7)
C61 O3 1.378(9)
C61 C62 1.393(11)
C62 C63 1.382(11)
C63 C64 1.388(12)
C64 C65 1.396(11)
C50 C51 1.390(11)
C50 C55 1.391(11)
C50 Te3 2.080(7)
C51 O3 1.365(9)
C51 C52 1.397(11)
C52 C53 1.371(12)
C53 C54 1.390(13)
C54 C55 1.383(11)
C80 C85 1.389(10)
C80 C81 1.409(10)
C80 Te4 2.054(7)
C81 C82 1.386(11)
C81 O4 1.386(8)
C82 C83 1.377(11)
C83 C84 1.395(12)
C84 C85 1.382(12)
C70 C71 1.372(10)
C70 C75 1.404(10)
C70 Te4 2.079(7)
C71 O4 1.375(9)
C71 C72 1.408(10)
C72 C73 1.370(11)
C73 C74 1.383(12)
C74 C75 1.384(10)
C90 N4 1.142(11)
C90 C91 1.448(12)
C92 N5 1.140(10)
C92 C93 1.450(12)
C94 N6 1.129(12)
C94 C95 1.455(14)
C96 N7 1.103(11)
C96 C97 1.469(13)
F1 Sb1 1.845(5)
F2 Sb1 1.875(5)
F3 Sb1 1.835(8)
F4 Sb1 1.875(5)
F5 Sb1 1.829(7)
F6 Sb1 1.860(7)
F7 Sb2 1.837(7)
F8 Sb2 1.870(5)
F9 Sb2 1.866(5)
F10 Sb2 1.860(6)
F11 Sb2 1.855(5)
F12 Sb2 1.866(5)
F13 Sb3 1.865(6)
F14 Sb3 1.839(5)
F15 Sb3 1.879(6)
F16 Sb3 1.865(6)
F17 Sb3 1.890(6)
F18 Sb3 1.851(6)
F19 Sb4 1.867(6)
F20 Sb4 1.857(6)
F21 Sb4 1.842(8)
F22 Sb4 1.835(6)
F23 Sb4 1.855(6)
F24 Sb4 1.853(6)
Te1 Te2 2.8974(7)
Te3 Te4 2.9029(6)

loop_
_geom_torsion_atom_site_label_1
_geom_torsion_atom_site_label_2
_geom_torsion_atom_site_label_3
_geom_torsion_atom_site_label_4
_geom_torsion
C25 C20 C21 O1 178.5(7)
Te1 C20 C21 O1 -1.6(11)
C25 C20 C21 C22 -2.2(11)
Te1 C20 C21 C22 177.7(5)
O1 C21 C22 C23 -179.5(7)
C20 C21 C22 C23 1.1(11)
C21 C22 C23 C24 0.4(12)
C22 C23 C24 C25 -0.9(12)
C23 C24 C25 C20 -0.2(11)
C21 C20 C25 C24 1.7(11)
Te1 C20 C25 C24 -178.2(6)
C15 C10 C11 O1 177.0(7)
Te1 C10 C11 O1 -7.2(10)
C15 C10 C11 C12 -1.8(11)
Te1 C10 C11 C12 174.0(6)
C10 C11 C12 C13 1.0(12)
O1 C11 C12 C13 -178.0(7)
C11 C12 C13 C14 1.3(14)
C12 C13 C14 C15 -2.7(14)
C13 C14 C15 C10 1.9(14)
C11 C10 C15 C14 0.3(12)
Te1 C10 C15 C14 -175.7(7)
C45 C40 C41 O2 179.8(7)
Te2 C40 C41 O2 1.8(10)
C45 C40 C41 C42 2.2(11)
Te2 C40 C41 C42 -175.8(5)
O2 C41 C42 C43 -177.9(7)
C40 C41 C42 C43 0.0(11)
C41 C42 C43 C44 -1.9(12)
C42 C43 C44 C45 1.6(13)
C43 C44 C45 C40 0.6(13)
C41 C40 C45 C44 -2.5(12)
Te2 C40 C45 C44 175.6(6)
C35 C30 C31 O2 -179.1(7)
Te2 C30 C31 O2 -1.5(10)
C35 C30 C31 C32 -1.0(11)
Te2 C30 C31 C32 176.7(5)
O2 C31 C32 C33 178.7(7)
C30 C31 C32 C33 0.3(11)
C31 C32 C33 C34 0.1(12)
C32 C33 C34 C35 0.1(12)
C33 C34 C35 C30 -0.8(11)
C31 C30 C35 C34 1.2(11)
Te2 C30 C35 C34 -176.5(6)
C65 C60 C61 O3 179.4(6)
Te3 C60 C61 O3 2.2(10)
C65 C60 C61 C62 0.3(10)
Te3 C60 C61 C62 -176.9(5)
O3 C61 C62 C63 -179.7(7)
C60 C61 C62 C63 -0.5(11)
C61 C62 C63 C64 0.9(12)
C62 C63 C64 C65 -1.1(12)
C63 C64 C65 C60 0.9(11)
C61 C60 C65 C64 -0.5(10)
Te3 C60 C65 C64 177.0(5)
C55 C50 C51 O3 -179.7(7)
Te3 C50 C51 O3 -1.6(10)
C55 C50 C51 C52 0.1(10)
Te3 C50 C51 C52 178.1(5)
O3 C51 C52 C53 -179.7(7)
C50 C51 C52 C53 0.6(11)
C51 C52 C53 C54 -0.2(12)
C52 C53 C54 C55 -0.7(12)
C53 C54 C55 C50 1.3(12)
C51 C50 C55 C54 -1.0(11)
Te3 C50 C55 C54 -179.1(6)
C85 C80 C81 C82 2.5(10)
Te4 C80 C81 C82 -174.9(5)
C85 C80 C81 O4 178.8(6)
Te4 C80 C81 O4 1.5(9)
O4 C81 C82 C83 -178.4(6)
C80 C81 C82 C83 -1.7(11)
C81 C82 C83 C84 0.2(12)
C82 C83 C84 C85 0.5(12)
C83 C84 C85 C80 0.3(12)
C81 C80 C85 C84 -1.8(11)
Te4 C80 C85 C84 175.6(6)
C75 C70 C71 O4 -175.2(7)
Te4 C70 C71 O4 1.1(10)
C75 C70 C71 C72 0.0(10)
Te4 C70 C71 C72 176.4(5)
C70 C71 C72 C73 -0.8(11)
O4 C71 C72 C73 175.1(7)
C71 C72 C73 C74 0.8(12)
C72 C73 C74 C75 -0.2(12)
C73 C74 C75 C70 -0.5(11)
C71 C70 C75 C74 0.6(11)
Te4 C70 C75 C74 -175.8(5)
C20 C21 O1 C11 -11.7(12)
C22 C21 O1 C11 168.9(7)
C10 C11 O1 C21 16.7(12)
C12 C11 O1 C21 -164.4(7)
C40 C41 O2 C31 18.6(12)
C42 C41 O2 C31 -163.6(7)
C30 C31 O2 C41 -18.7(12)
C32 C31 O2 C41 163.1(7)
C50 C51 O3 C61 4.0(11)
C52 C51 O3 C61 -175.8(6)
C60 C61 O3 C51 -4.3(11)
C62 C61 O3 C51 174.9(6)
C70 C71 O4 C81 -29.3(11)
C72 C71 O4 C81 155.2(6)
C82 C81 O4 C71 -155.8(6)
C80 C81 O4 C71 27.6(10)
C11 C10 Te1 C20 -3.2(6)
C15 C10 Te1 C20 172.7(6)
C11 C10 Te1 Te2 95.4(6)
C15 C10 Te1 Te2 -88.7(6)
C21 C20 Te1 C10 7.2(6)
C25 C20 Te1 C10 -172.9(6)
C21 C20 Te1 Te2 -89.1(6)
C25 C20 Te1 Te2 90.8(5)
C31 C30 Te2 C40 14.1(6)
C35 C30 Te2 C40 -168.2(6)
C31 C30 Te2 Te1 -81.8(6)
C35 C30 Te2 Te1 95.9(5)
C41 C40 Te2 C30 -14.4(6)
C45 C40 Te2 C30 167.6(6)
C41 C40 Te2 Te1 82.2(6)
C45 C40 Te2 Te1 -95.8(6)
C10 Te1 Te2 C30 1.8(3)
C20 Te1 Te2 C30 94.7(3)
C10 Te1 Te2 C40 -90.9(3)
C20 Te1 Te2 C40 2.0(3)
C51 C50 Te3 C60 0.0(6)
C55 C50 Te3 C60 178.0(6)
C51 C50 Te3 Te4 99.3(5)
C55 C50 Te3 Te4 -82.7(6)
C61 C60 Te3 C50 -0.2(6)
C65 C60 Te3 C50 -177.6(5)
C61 C60 Te3 Te4 -97.9(6)
C65 C60 Te3 Te4 84.7(5)
C85 C80 Te4 C70 163.4(6)
C81 C80 Te4 C70 -19.3(6)
C85 C80 Te4 Te3 -102.3(6)
C81 C80 Te4 Te3 75.0(5)
C71 C70 Te4 C80 18.3(6)
C75 C70 Te4 C80 -165.3(6)
C71 C70 Te4 Te3 -75.8(6)
C75 C70 Te4 Te3 100.6(5)
C50 Te3 Te4 C80 -92.2(3)
C60 Te3 Te4 C80 0.9(3)
C50 Te3 Te4 C70 0.5(3)
C60 Te3 Te4 C70 93.5(3)
